data_2009071
loop_
_publ_author_name
'Huh, Seong'
'Park, Seongsoon'
'Lough, Alan. J.'

_publ_section_title
;<i>cis</i>,<i>trans</i>-Bis(acetonitrile-<i>N</i>)(2,2'-bipyridine-<i>N</i>,<i>N</i>')dichlororuthenium(II)
 hemihydrate
;
_journal_issue 10
_journal_name_full 'Acta Crystallographica Section C'
_journal_page_first IUC9900125
_journal_paper_doi 10.1107/S0108270199098753
_journal_volume 55
_journal_year 1999
_chemical_formula_iupac '[Ru Cl2 (C2 H3 N)2 (C10 H8 N2)] , 0.5H2 O'
_chemical_formula_moiety 'C14 H14 Cl2 N4 Ru,0.5H2 O'
_chemical_formula_sum 'C14 H15 Cl2 N4 O0.5 Ru'
_chemical_formula_weight 419.27
_chemical_name_systematic
;
 cis,trans-Bis(acetonitrile)(2,2'-bipyridine-N,N')dichlororuthenium(II)
 hemihydrate
;
_space_group_IT_number 15
_symmetry_cell_setting monoclinic
_symmetry_space_group_name_Hall '-C 2yc'
_symmetry_space_group_name_H-M 'C 1 2/c 1'
_audit_creation_method SHELXL-97
_cell_angle_alpha 90.00
_cell_angle_beta 100.420(3)
_cell_angle_gamma 90.00
_cell_formula_units_Z 8
_cell_length_a 14.7482(8)
_cell_length_b 8.2538(6)
_cell_length_c 26.6697(13)
_cell_measurement_reflns_used 18931
_cell_measurement_temperature 106(2)
_cell_measurement_theta_max 27.41
_cell_measurement_theta_min 4.39
_cell_volume 3192.9(3)
_computing_cell_refinement 'Denzo-SMN (Otwinowski & Minor, 1997)'
_computing_data_collection 'KappaCCD Server software (Nonius, 1997)'
_computing_data_reduction 'Denzo-SMN (Otwinowski & Minor, 1997)'
_computing_publication_material 'SHELXTL/PC (Bruker, 1998)'
_computing_structure_refinement 'SHELXL97 (Sheldrick, 1997b)'
_computing_structure_solution 'SHELXS97 (Sheldrick, 1997a)'
_diffrn_ambient_temperature 106(2)
_diffrn_measured_fraction_theta_full 0.990
_diffrn_measured_fraction_theta_max 0.990
_diffrn_measurement_device_type KappaCCD
_diffrn_measurement_method '\f scans and \w scans with \k offsets'
_diffrn_radiation_monochromator graphite
_diffrn_radiation_source 'fine-focus sealed tube'
_diffrn_radiation_type MoK\a
_diffrn_radiation_wavelength 0.71073
_diffrn_reflns_av_R_equivalents 0.099
_diffrn_reflns_av_sigmaI/netI 0.1100
_diffrn_reflns_limit_h_max 19
_diffrn_reflns_limit_h_min -20
_diffrn_reflns_limit_k_max 10
_diffrn_reflns_limit_k_min -11
_diffrn_reflns_limit_l_max 33
_diffrn_reflns_limit_l_min -34
_diffrn_reflns_number 18931
_diffrn_reflns_theta_full 27.41
_diffrn_reflns_theta_max 27.41
_diffrn_reflns_theta_min 4.39
_exptl_absorpt_coefficient_mu 1.318
_exptl_absorpt_correction_T_max 0.8578
_exptl_absorpt_correction_T_min 0.7341
_exptl_absorpt_correction_type multi-scan
_exptl_absorpt_process_details 'Denzo-SMN (Otwinowski & Minor, 1997)'
_exptl_crystal_colour purple
_exptl_crystal_density_diffrn 1.744
_exptl_crystal_density_method 'not measured'
_exptl_crystal_description plate
_exptl_crystal_F_000 1672
_exptl_crystal_size_max 0.25
_exptl_crystal_size_mid 0.23
_exptl_crystal_size_min 0.12
_refine_diff_density_max 0.772
_refine_diff_density_min -0.677
_refine_ls_extinction_method none
_refine_ls_goodness_of_fit_ref 0.908
_refine_ls_hydrogen_treatment mixed
_refine_ls_matrix_type full
_refine_ls_number_parameters 220
_refine_ls_number_reflns 3590
_refine_ls_number_restraints 20
_refine_ls_restrained_S_all 0.906
_refine_ls_R_factor_all 0.082
_refine_ls_R_factor_gt 0.041
_refine_ls_shift/su_max 0.001
_refine_ls_shift/su_mean 0.000
_refine_ls_structure_factor_coef Fsqd
_refine_ls_weighting_details 'calc w = 1/[\s^2^(Fo^2^)+(0.0221P)^2^] where P = (Fo^2^+2Fc^2^)/3'
_refine_ls_weighting_scheme calc
_refine_ls_wR_factor_ref 0.077
_reflns_number_gt 2325
_reflns_number_total 3590
_reflns_threshold_expression I>2\s(I)
_cod_data_source_file qb0111.cif
_cod_data_source_block global
_cod_depositor_comments
;
The following automatic conversions were performed:
'_symmetry_cell_setting' value 'Monoclinic' changed to 'monoclinic'
according to '/home/saulius/struct/CIF-dictionaries/cif_core.dic'
dictionary named 'cif_core.dic' version 2.4.1 from 2010-06-29.

Automatic conversion script
Id: cif_fix_enum 1527 2010-12-29 10:47:43Z saulius 

The following automatic conversions were performed:

'_symmetry_cell_setting' value 'Monoclinic' changed to 'monoclinic'
according to /home/saulius/struct/CIF-dictionaries/cif_core.dic
dictionary named 'cif_core.dic' version 2.4.1 from 2010-06-29.

Automatic conversion script
Id: cif_fix_values 1715 2011-07-08 13:25:40Z adriana 
;
_cod_original_sg_symbol_H-M 'C 2/c'
_cod_database_code 2009071

loop_
_symmetry_equiv_pos_as_xyz
'x, y, z'
'-x, y, -z+1/2'
'x+1/2, y+1/2, z'
'-x+1/2, y+1/2, -z+1/2'
'-x, -y, -z'
'x, -y, z-1/2'
'-x+1/2, -y+1/2, -z'
'x+1/2, -y+1/2, z-1/2'

loop_
_atom_site_label
_atom_site_fract_x
_atom_site_fract_y
_atom_site_fract_z
_atom_site_U_iso_or_equiv
_atom_site_adp_type
_atom_site_calc_flag
_atom_site_refinement_flags
_atom_site_occupancy
_atom_site_disorder_assembly
_atom_site_disorder_group
_atom_site_type_symbol
Ru1 -.30464(2) .55734(4) .393398(10) .01747(10) Uani d . 1 . . Ru
Cl1 -.42390(6) .67191(13) .32989(3) .0229(2) Uani d . 1 . . Cl
Cl2 -.18340(6) .45551(13) .45882(3) .0235(2) Uani d . 1 . . Cl
N1 -.23263(18) .7667(4) .39337(10) .0168(7) Uani d . 1 . . N
N2 -.2299(2) .5085(4) .33826(11) .0203(8) Uani d . 1 . . N
N3 -.37861(19) .6286(4) .44613(10) .0180(7) Uani d . 1 . . N
N4 -.3704(2) .3382(4) .39078(10) .0194(7) Uani d . 1 . . N
C1 -.2334(2) .8943(5) .42500(13) .0199(9) Uani d . 1 . . C
H1A -.2695 .8864 .4510 .024 Uiso calc R 1 . . H
C2 -.1853(2) 1.0337(5) .42173(14) .0225(9) Uani d . 1 . . C
H2A -.1887 1.1206 .4447 .027 Uiso calc R 1 . . H
C3 -.1314(2) 1.0469(6) .38438(13) .0255(10) Uani d . 1 . . C
H3A -.0973 1.1428 .3812 .031 Uiso calc R 1 . . H
C4 -.1283(2) .9165(5) .35175(14) .0239(10) Uani d . 1 . . C
H4A -.0915 .9224 .3260 .029 Uiso calc R 1 . . H
C5 -.1786(2) .7791(5) .35674(12) .0202(9) Uani d . 1 . . C
C6 -.1776(2) .6322(5) .32562(13) .0188(9) Uani d . 1 . . C
C7 -.1258(2) .6162(6) .28678(13) .0261(10) Uani d . 1 . . C
H7A -.0908 .7046 .2777 .031 Uiso calc R 1 . . H
C8 -.1267(3) .4693(6) .26190(14) .0278(11) Uani d . 1 . . C
H8A -.0914 .4556 .2357 .033 Uiso calc R 1 . . H
C9 -.1786(2) .3428(6) .27491(13) .0275(10) Uani d . 1 . . C
H9A -.1791 .2411 .2582 .033 Uiso calc R 1 . . H
C10 -.2302(2) .3666(6) .31300(13) .0244(10) Uani d . 1 . . C
H10A -.2671 .2801 .3216 .029 Uiso calc R 1 . . H
C11 -.4245(2) .6716(5) .47400(13) .0207(9) Uani d D 1 . . C
C12 -.4816(2) .7304(6) .50948(14) .0274(10) Uani d D 1 . . C
H12A -.5395(12) .765(3) .4909(8) .041 Uiso d D 1 . . H
H12B -.4903(18) .645(2) .5323(8) .041 Uiso d D 1 . . H
H12C -.4510(16) .818(3) .5285(9) .041 Uiso d D 1 . . H
C13 -.4037(2) .2149(5) .39255(13) .0209(9) Uani d D 1 . . C
C14 -.4444(3) .0551(6) .39698(14) .0255(9) Uani d D 1 . . C
H14A -.4234(16) -.018(2) .3738(9) .038 Uiso d D 1 . . H
H14B -.5095(11) .063(3) .3893(9) .038 Uiso d D 1 . . H
H14C -.4250(16) .016(3) .4309(7) .038 Uiso d D 1 . . H
O1W -.5000 .4017(5) .2500 .0306(10) Uani d SD 1 . . O
H1W -.468(2) .462(2) .2719(9) .060(17) Uiso d D 1 . . H

loop_
_atom_site_aniso_label
_atom_site_aniso_U_11
_atom_site_aniso_U_22
_atom_site_aniso_U_33
_atom_site_aniso_U_12
_atom_site_aniso_U_13
_atom_site_aniso_U_23
Ru1 .01982(17) .01486(18) .01835(16) -.00008(16) .00513(12) -.00048(15)
Cl1 .0240(5) .0219(6) .0225(4) .0004(5) .0034(4) .0021(4)
Cl2 .0249(5) .0179(6) .0262(5) .0020(5) .0010(4) -.0002(4)
N1 .0164(16) .018(2) .0162(15) -.0018(14) .0032(13) .0008(14)
N2 .0206(17) .019(2) .0207(15) .0012(14) .0012(13) -.0026(14)
N3 .0170(16) .014(2) .0219(16) -.0012(14) .0006(14) .0003(14)
N4 .0230(18) .015(2) .0208(16) .0035(16) .0062(14) .0023(15)
C1 .020(2) .019(3) .0192(19) .0053(17) .0004(16) .0009(17)
C2 .022(2) .015(3) .029(2) -.0010(19) .0016(17) -.0030(18)
C3 .025(2) .019(3) .032(2) -.0033(19) .0027(18) .0036(19)
C4 .025(2) .022(3) .027(2) .0006(19) .0105(17) .0025(18)
C5 .021(2) .023(3) .0178(18) .0048(18) .0062(17) .0013(17)
C6 .0181(19) .017(3) .0198(18) -.0002(18) .0010(16) .0012(17)
C7 .023(2) .034(3) .022(2) -.0015(19) .0048(17) -.0007(19)
C8 .024(2) .038(3) .023(2) .004(2) .0066(17) -.007(2)
C9 .030(2) .028(3) .025(2) .001(2) .0058(18) -.010(2)
C10 .023(2) .025(3) .026(2) -.0003(19) .0055(17) -.0026(19)
C11 .022(2) .015(2) .0227(19) -.0027(19) -.0016(17) .0064(18)
C12 .027(2) .026(3) .031(2) .002(2) .0099(19) .002(2)
C13 .020(2) .021(3) .022(2) .005(2) .0060(17) -.0015(19)
C14 .025(2) .021(3) .031(2) .001(2) .0057(18) .000(2)
O1W .034(2) .032(3) .027(2) .000 .007(2) .000

loop_
_atom_type_symbol
_atom_type_description
_atom_type_scat_dispersion_real
_atom_type_scat_dispersion_imag
_atom_type_scat_source
C C 0.0033 0.0016 'International Tables Vol C Tables 4.2.6.8 and 6.1.1.4'
H H 0.0000 0.0000 'International Tables Vol C Tables 4.2.6.8 and 6.1.1.4'
N N 0.0061 0.0033 'International Tables Vol C Tables 4.2.6.8 and 6.1.1.4'
Cl Cl 0.1484 0.1585 'International Tables Vol C Tables 4.2.6.8 and 6.1.1.4'
Ru Ru -1.2594 0.8363 'International Tables Vol C Tables 4.2.6.8 and 6.1.1.4'
O O 0.0106 0.0060 'International Tables Vol C Tables 4.2.6.8 and 6.1.1.4'

loop_
_geom_angle_atom_site_label_1
_geom_angle_atom_site_label_2
_geom_angle_atom_site_label_3
_geom_angle
_geom_angle_publ_flag
N1 Ru1 N2 79.42(12) yes
N1 Ru1 N3 95.81(12) yes
N1 Ru1 N4 175.85(11) yes
N2 Ru1 N3 174.46(13) yes
N2 Ru1 N4 96.65(12) yes
N3 Ru1 N4 88.19(12) yes
N1 Ru1 Cl1 88.91(8) yes
N2 Ru1 Cl1 89.53(9) yes
N3 Ru1 Cl1 87.57(8) yes
N4 Ru1 Cl1 92.39(9) yes
N1 Ru1 Cl2 88.71(8) yes
N2 Ru1 Cl2 91.50(9) yes
N3 Ru1 Cl2 91.20(8) yes
N4 Ru1 Cl2 90.09(9) yes
Cl1 Ru1 Cl2 177.20(4) yes
C1 N1 C5 117.3(3) ?
C1 N1 Ru1 126.9(2) ?
C5 N1 Ru1 115.8(3) ?
C10 N2 C6 118.6(3) ?
C10 N2 Ru1 125.4(3) ?
C6 N2 Ru1 115.9(3) ?
C11 N3 Ru1 176.3(3) ?
C13 N4 Ru1 175.4(3) ?
N1 C1 C2 123.7(3) ?
C1 C2 C3 119.0(4) ?
C2 C3 C4 118.5(4) ?
C5 C4 C3 119.9(3) ?
N1 C5 C4 121.6(4) ?
N1 C5 C6 114.0(3) ?
C4 C5 C6 124.4(3) ?
N2 C6 C7 121.5(4) ?
N2 C6 C5 114.5(3) ?
C7 C6 C5 123.9(4) ?
C8 C7 C6 118.6(4) ?
C9 C8 C7 120.2(3) ?
C8 C9 C10 118.7(4) ?
N2 C10 C9 122.3(4) ?
N3 C11 C12 178.6(4) ?
N4 C13 C14 177.6(4) ?

loop_
_geom_bond_atom_site_label_1
_geom_bond_atom_site_label_2
_geom_bond_site_symmetry_2
_geom_bond_distance
_geom_bond_publ_flag
Ru1 N1 . 2.028(3) yes
Ru1 N2 . 2.031(3) yes
Ru1 N3 . 2.017(3) yes
Ru1 N4 . 2.048(4) yes
Ru1 Cl1 . 2.4040(10) yes
Ru1 Cl2 . 2.4122(10) yes
N1 C1 . 1.351(5) ?
N1 C5 . 1.371(4) ?
N2 C10 . 1.350(5) ?
N2 C6 . 1.359(5) ?
N3 C11 . 1.148(4) ?
N4 C13 . 1.135(5) ?
C1 C2 . 1.363(5) ?
C2 C3 . 1.387(5) ?
C3 C4 . 1.390(6) ?
C4 C5 . 1.375(5) ?
C5 C6 . 1.471(5) ?
C6 C7 . 1.400(5) ?
C7 C8 . 1.381(6) ?
C8 C9 . 1.376(6) ?
C9 C10 . 1.389(5) ?
C11 C12 . 1.459(5) ?
C13 C14 . 1.463(6) ?

loop_
_geom_hbond_atom_site_label_D
_geom_hbond_atom_site_label_H
_geom_hbond_atom_site_label_A
_geom_hbond_site_symmetry_A
_geom_hbond_distance_DH
_geom_hbond_distance_HA
_geom_hbond_distance_DA
_geom_hbond_angle_DHA
O1W H1W Cl1 . 0.844(10) 2.335(16) 3.148(3) 162(3)
C2 H2A Cl2 1_565 0.95 2.79 3.618(4) 146.3
C7 H7A O1W 3 0.95 2.31 3.258(5) 174.1
C12 H12A Cl2 3_455 0.950(16) 2.656(17) 3.561(4) 159(2)
C12 H12C Cl2 7_466 0.953(16) 2.699(19) 3.552(4) 149.4(17)
C14 H14A Cl1 1_545 0.953(16) 2.817(17) 3.673(5) 149.9(17)
